data_2214259
loop_
_publ_author_name
'Fan Wen'
'Ren-Jie Ni'
'Cheng Yao'

_publ_section_title
;
 Tetrafluoro-<i>N</i>-phenylphthalimide
;
_journal_coeditor_code HK2269
_journal_issue 7
_journal_name_full 'Acta Crystallographica Section E'
_journal_page_first o3153
_journal_page_last o3153
_journal_paper_doi 10.1107/S1600536807027286
_journal_volume 63
_journal_year 2007
_chemical_formula_iupac 'C14 H5 F4 N O2'
_chemical_formula_moiety 'C14 H5 F4 N O2'
_chemical_formula_sum 'C14 H5 F4 N O2'
_chemical_formula_weight 295.19
_chemical_name_systematic
;
Tetrafluoro-N-phenylphthalimide
;
_space_group_IT_number 19
_symmetry_cell_setting orthorhombic
_symmetry_space_group_name_Hall 'P 2ac 2ab'
_symmetry_space_group_name_H-M 'P 21 21 21'
_atom_sites_solution_hydrogens geom
_atom_sites_solution_primary direct
_atom_sites_solution_secondary difmap
_audit_creation_method SHELXL-97
_cell_angle_alpha 90
_cell_angle_beta 90
_cell_angle_gamma 90
_cell_formula_units_Z 4
_cell_length_a 7.0960(14)
_cell_length_b 8.4060(17)
_cell_length_c 20.068(4)
_cell_measurement_reflns_used 25
_cell_measurement_temperature 298(2)
_cell_measurement_theta_max 13
_cell_measurement_theta_min 10
_cell_volume 1197.0(4)
_computing_cell_refinement 'CAD-4 Software'
_computing_data_collection 'CAD-4 Software (Enraf--Nonius, 1985)'
_computing_data_reduction 'XCAD4 (Harms & Wocadlo, 1995)'
_computing_molecular_graphics 'SHELXTL (Bruker, 2000)'
_computing_publication_material SHELXTL
_computing_structure_refinement 'SHELXL97 (Sheldrick, 1997)'
_computing_structure_solution 'SHELXS97 (Sheldrick, 1997)'
_diffrn_ambient_temperature 298(2)
_diffrn_measured_fraction_theta_full 0.999
_diffrn_measured_fraction_theta_max 0.999
_diffrn_measurement_device_type 'Enraf--Nonius CAD-4'
_diffrn_measurement_method \w/2\q
_diffrn_radiation_monochromator graphite
_diffrn_radiation_source 'fine-focus sealed tube'
_diffrn_radiation_type MoK\a
_diffrn_radiation_wavelength 0.71073
_diffrn_reflns_av_R_equivalents 0.0317
_diffrn_reflns_av_sigmaI/netI 0.0349
_diffrn_reflns_limit_h_max 8
_diffrn_reflns_limit_h_min -8
_diffrn_reflns_limit_k_max 10
_diffrn_reflns_limit_k_min 0
_diffrn_reflns_limit_l_max 24
_diffrn_reflns_limit_l_min 0
_diffrn_reflns_number 2348
_diffrn_reflns_theta_full 25.99
_diffrn_reflns_theta_max 25.99
_diffrn_reflns_theta_min 2.03
_diffrn_standards_decay_% 0
_diffrn_standards_interval_time 120
_diffrn_standards_number 3
_exptl_absorpt_coefficient_mu 0.152
_exptl_absorpt_correction_T_max 0.985
_exptl_absorpt_correction_T_min 0.955
_exptl_absorpt_correction_type psi-scan
_exptl_absorpt_process_details '(North <i>et al.</i>,  1968)'
_exptl_crystal_colour colorless
_exptl_crystal_density_diffrn 1.638
_exptl_crystal_density_method 'not measured'
_exptl_crystal_description block
_exptl_crystal_F_000 592
_exptl_crystal_size_max 0.30
_exptl_crystal_size_mid 0.30
_exptl_crystal_size_min 0.10
_refine_diff_density_max 0.149
_refine_diff_density_min -0.161
_refine_ls_extinction_method none
_refine_ls_goodness_of_fit_ref 1.031
_refine_ls_hydrogen_treatment constr
_refine_ls_matrix_type full
_refine_ls_number_parameters 190
_refine_ls_number_reflns 1388
_refine_ls_number_restraints 0
_refine_ls_restrained_S_all 1.031
_refine_ls_R_factor_all 0.0475
_refine_ls_R_factor_gt 0.0351
_refine_ls_shift/su_max 0.000
_refine_ls_shift/su_mean 0.000
_refine_ls_structure_factor_coef Fsqd
_refine_ls_weighting_details 'calc w=1/[\s^2^(Fo^2^)+(0.05P)^2^] where P=(Fo^2^+2Fc^2^)/3'
_refine_ls_weighting_scheme calc
_refine_ls_wR_factor_gt 0.0834
_refine_ls_wR_factor_ref 0.0898
_reflns_number_gt 1079
_reflns_number_total 1388
_reflns_threshold_expression I>2\s(I)
_cod_data_source_file hk2269.cif
_cod_data_source_block I
_cod_database_code 2214259
_cod_database_fobs_code 2214259

loop_
_symmetry_equiv_pos_as_xyz
'x, y, z'
'-x+1/2, -y, z+1/2'
'-x, y+1/2, -z+1/2'
'x+1/2, -y+1/2, -z'

loop_
_atom_site_type_symbol
_atom_site_label
_atom_site_fract_x
_atom_site_fract_y
_atom_site_fract_z
_atom_site_U_iso_or_equiv
_atom_site_adp_type
_atom_site_calc_flag
_atom_site_refinement_flags
_atom_site_occupancy
F F1 0.7900(3) 1.1852(2) -0.18876(8) 0.0824(6) Uani d . 1
F F2 0.4777(3) 1.2338(2) -0.11603(10) 0.0814(7) Uani d . 1
F F3 0.4567(2) 1.1333(2) 0.01142(9) 0.0673(5) Uani d . 1
F F4 1.0865(3) 1.0230(2) -0.13876(8) 0.0734(6) Uani d . 1
O O1 1.2119(3) 0.8510(2) -0.01010(9) 0.0576(5) Uani d . 1
O O2 0.6970(3) 0.9697(3) 0.11857(9) 0.0606(5) Uani d . 1
N N 0.9795(3) 0.8960(3) 0.06903(10) 0.0454(5) Uani d . 1
C C1 1.0590(6) 0.6500(4) 0.21979(15) 0.0730(10) Uani d . 1
H H1A 0.9942 0.5770 0.2460 0.088 Uiso calc R 1
C C2 0.9740(5) 0.7132(4) 0.16367(15) 0.0605(8) Uani d . 1
H H2A 0.8535 0.6809 0.1514 0.073 Uiso calc R 1
C C3 1.0692(4) 0.8240(3) 0.12618(12) 0.0470(6) Uani d . 1
C C4 1.2493(4) 0.8701(4) 0.14324(14) 0.0566(8) Uani d . 1
H H4A 1.3134 0.9445 0.1175 0.068 Uiso calc R 1
C C5 1.3328(5) 0.8057(4) 0.19844(14) 0.0682(9) Uani d . 1
H H5A 1.4542 0.8366 0.2102 0.082 Uiso calc R 1
C C6 1.2381(6) 0.6949(5) 0.23682(15) 0.0754(10) Uani d . 1
H H6A 1.2959 0.6509 0.2741 0.090 Uiso calc R 1
C C7 0.7977(4) 0.9623(3) 0.07029(13) 0.0478(6) Uani d . 1
C C8 1.0603(4) 0.9040(3) 0.00558(13) 0.0461(6) Uani d . 1
C C9 0.9221(4) 0.9915(3) -0.03620(13) 0.0450(6) Uani d . 1
C C10 0.7641(4) 1.0220(3) 0.00212(12) 0.0457(6) Uani d . 1
C C11 0.6128(4) 1.1016(3) -0.02440(15) 0.0511(7) Uani d . 1
C C12 0.6241(4) 1.1549(3) -0.08918(15) 0.0574(8) Uani d . 1
C C13 0.7831(5) 1.1282(4) -0.12682(14) 0.0582(8) Uani d . 1
C C14 0.9322(4) 1.0455(3) -0.10040(14) 0.0536(7) Uani d . 1

loop_
_atom_site_aniso_label
_atom_site_aniso_U_11
_atom_site_aniso_U_22
_atom_site_aniso_U_33
_atom_site_aniso_U_12
_atom_site_aniso_U_13
_atom_site_aniso_U_23
F1 0.0990(15) 0.0909(13) 0.0573(10) 0.0218(13) -0.0001(11) 0.0167(10)
F2 0.0773(14) 0.0777(12) 0.0893(14) 0.0330(12) -0.0168(11) 0.0018(11)
F3 0.0498(9) 0.0643(11) 0.0878(12) 0.0148(9) 0.0115(9) -0.0076(9)
F4 0.0708(11) 0.0915(13) 0.0578(9) 0.0197(12) 0.0179(9) 0.0110(9)
O1 0.0524(11) 0.0644(12) 0.0560(11) 0.0151(11) 0.0074(10) -0.0006(10)
O2 0.0502(11) 0.0740(14) 0.0576(11) -0.0024(12) 0.0118(10) -0.0086(10)
N 0.0443(12) 0.0505(12) 0.0413(10) -0.0034(11) 0.0016(10) -0.0022(10)
C1 0.088(3) 0.075(2) 0.0565(18) -0.005(2) 0.0140(17) 0.0132(16)
C2 0.0644(19) 0.0591(17) 0.0579(16) -0.0104(17) 0.0043(16) 0.0007(15)
C3 0.0492(15) 0.0501(15) 0.0415(13) -0.0017(14) 0.0028(12) -0.0029(12)
C4 0.0528(17) 0.068(2) 0.0487(15) -0.0076(16) 0.0000(13) 0.0009(14)
C5 0.0546(18) 0.097(2) 0.0527(16) -0.0034(19) -0.0084(15) 0.0002(18)
C6 0.083(2) 0.095(3) 0.0487(16) 0.013(2) 0.0006(17) 0.0082(18)
C7 0.0450(14) 0.0479(15) 0.0507(14) -0.0069(14) 0.0029(13) -0.0112(12)
C8 0.0462(14) 0.0445(14) 0.0477(14) 0.0008(13) 0.0036(13) -0.0069(12)
C9 0.0450(14) 0.0401(13) 0.0498(14) 0.0021(12) 0.0018(12) -0.0047(11)
C10 0.0468(14) 0.0376(13) 0.0525(14) -0.0007(12) 0.0042(12) -0.0081(12)
C11 0.0446(14) 0.0431(14) 0.0656(17) 0.0031(14) 0.0037(14) -0.0120(13)
C12 0.0617(18) 0.0432(16) 0.0672(18) 0.0119(15) -0.0094(15) -0.0059(14)
C13 0.070(2) 0.0550(17) 0.0494(14) 0.0080(17) 0.0001(15) -0.0001(14)
C14 0.0577(17) 0.0534(16) 0.0497(14) 0.0091(15) 0.0065(14) -0.0033(13)

loop_
_atom_type_symbol
_atom_type_description
_atom_type_scat_dispersion_real
_atom_type_scat_dispersion_imag
_atom_type_scat_source
C C 0.0033 0.0000 'International Tables Vol C Tables 4.2.6.8 and 6.1.1.4'
H H 0.0000 0.0000 'International Tables Vol C Tables 4.2.6.8 and 6.1.1.4'
N N 0.0061 0.0000 'International Tables Vol C Tables 4.2.6.8 and 6.1.1.4'
O O 0.0106 0.0000 'International Tables Vol C Tables 4.2.6.8 and 6.1.1.4'
F F 0.0171 0.0000 'International Tables Vol C Tables 4.2.6.8 and 6.1.1.4'

loop_
_geom_angle_atom_site_label_1
_geom_angle_atom_site_label_2
_geom_angle_atom_site_label_3
_geom_angle
_geom_angle_publ_flag
C8 N C7 112.0(2) yes
C8 N C3 124.2(2) yes
C7 N C3 123.8(2) yes
C6 C1 C2 120.1(3) ?
C6 C1 H1A 119.9 ?
C2 C1 H1A 119.9 ?
C3 C2 C1 119.4(3) ?
C3 C2 H2A 120.3 ?
C1 C2 H2A 120.3 ?
C2 C3 C4 120.7(3) ?
C2 C3 N 120.1(3) yes
C4 C3 N 119.2(3) yes
C5 C4 C3 119.4(3) ?
C5 C4 H4A 120.3 ?
C3 C4 H4A 120.3 ?
C4 C5 C6 120.5(3) ?
C4 C5 H5A 119.8 ?
C6 C5 H5A 119.8 ?
C1 C6 C5 119.9(3) ?
C1 C6 H6A 120.1 ?
C5 C6 H6A 120.1 ?
O2 C7 N 125.4(3) yes
O2 C7 C10 129.1(3) yes
N C7 C10 105.5(2) yes
O1 C8 N 125.9(3) yes
O1 C8 C9 128.6(3) yes
N C8 C9 105.5(2) yes
C14 C9 C10 120.3(3) ?
C14 C9 C8 131.4(3) ?
C10 C9 C8 108.2(2) ?
C11 C10 C9 120.6(2) ?
C11 C10 C7 130.6(2) ?
C9 C10 C7 108.7(2) ?
F3 C11 C10 122.2(3) yes
F3 C11 C12 119.2(3) yes
C10 C11 C12 118.6(3) ?
F2 C12 C13 119.6(3) yes
F2 C12 C11 119.6(3) yes
C13 C12 C11 120.9(3) ?
F1 C13 C14 120.9(3) yes
F1 C13 C12 118.9(3) yes
C14 C13 C12 120.2(3) ?
F4 C14 C9 122.2(3) yes
F4 C14 C13 118.4(2) yes
C9 C14 C13 119.4(3) ?

loop_
_geom_bond_atom_site_label_1
_geom_bond_atom_site_label_2
_geom_bond_distance
_geom_bond_publ_flag
F1 C13 1.333(3) yes
F2 C12 1.345(3) yes
F3 C11 1.347(3) yes
F4 C14 1.352(3) yes
O1 C8 1.206(3) yes
O2 C7 1.206(3) yes
N C8 1.398(3) yes
N C7 1.405(4) yes
N C3 1.445(3) yes
C1 C6 1.369(5) ?
C1 C2 1.383(5) ?
C1 H1A 0.9300 ?
C2 C3 1.375(4) ?
C2 H2A 0.9300 ?
C3 C4 1.379(4) ?
C4 C5 1.368(4) ?
C4 H4A 0.9300 ?
C5 C6 1.383(5) ?
C5 H5A 0.9300 ?
C6 H6A 0.9300 ?
C7 C10 1.477(4) ?
C8 C9 1.485(4) ?
C9 C14 1.368(4) ?
C9 C10 1.384(3) ?
C10 C11 1.373(4) ?
C11 C12 1.377(4) ?
C12 C13 1.376(4) ?
C13 C14 1.373(4) ?

loop_
_geom_torsion_atom_site_label_1
_geom_torsion_atom_site_label_2
_geom_torsion_atom_site_label_3
_geom_torsion_atom_site_label_4
_geom_torsion
C6 C1 C2 C3 -1.6(5)
C1 C2 C3 C4 1.3(4)
C1 C2 C3 N -177.4(3)
C8 N C3 C2 -129.0(3)
C7 N C3 C2 49.0(4)
C8 N C3 C4 52.3(4)
C7 N C3 C4 -129.7(3)
C2 C3 C4 C5 -0.6(4)
N C3 C4 C5 178.1(3)
C3 C4 C5 C6 0.2(5)
C2 C1 C6 C5 1.2(6)
C4 C5 C6 C1 -0.5(5)
C8 N C7 O2 179.6(3)
C3 N C7 O2 1.4(4)
C8 N C7 C10 -2.1(3)
C3 N C7 C10 179.7(2)
C7 N C8 O1 -177.2(3)
C3 N C8 O1 1.0(5)
C7 N C8 C9 3.5(3)
C3 N C8 C9 -178.3(2)
O1 C8 C9 C14 -5.5(5)
N C8 C9 C14 173.8(3)
O1 C8 C9 C10 177.0(3)
N C8 C9 C10 -3.7(3)
C14 C9 C10 C11 2.4(4)
C8 C9 C10 C11 -179.8(2)
C14 C9 C10 C7 -175.3(2)
C8 C9 C10 C7 2.5(3)
O2 C7 C10 C11 0.5(5)
N C7 C10 C11 -177.8(3)
O2 C7 C10 C9 177.9(3)
N C7 C10 C9 -0.4(3)
C9 C10 C11 F3 180.0(2)
C7 C10 C11 F3 -2.9(5)
C9 C10 C11 C12 -2.1(4)
C7 C10 C11 C12 175.1(3)
F3 C11 C12 F2 -1.7(4)
C10 C11 C12 F2 -179.7(3)
F3 C11 C12 C13 178.4(3)
C10 C11 C12 C13 0.4(4)
F2 C12 C13 F1 1.8(4)
C11 C12 C13 F1 -178.4(3)
F2 C12 C13 C14 -178.9(3)
C11 C12 C13 C14 1.0(5)
C10 C9 C14 F4 177.7(3)
C8 C9 C14 F4 0.5(5)
C10 C9 C14 C13 -1.0(4)
C8 C9 C14 C13 -178.2(3)
F1 C13 C14 F4 -0.1(5)
C12 C13 C14 F4 -179.4(3)
F1 C13 C14 C9 178.6(3)
C12 C13 C14 C9 -0.7(5)

loop_
_cod_related_entry_id
_cod_related_entry_database
_cod_related_entry_code
1 ChemSpider 412512
